data_4515009
loop_
_publ_author_name
'Chen, Zhicai'
'Li, Huanhuan'
'Tao, Ye'
'Chen, Lingfeng'
'Chen, Cailin'
'Jiang, He'
'Xu, Shen'
'Zhou, Xinhui'
'Chen, Runfeng'
'Huang, Wei'

_publ_section_title
;
 Tuning Intramolecular Conformation and Packing Mode of Host Materials
 through Noncovalent Interactions for High-Efficiency Blue
 Electrophosphorescence.
;
_journal_issue 5
_journal_name_full 'ACS omega'
_journal_page_first 9129
_journal_page_last 9134
_journal_paper_doi 10.1021/acsomega.9b00724
_journal_volume 4
_journal_year 2019
_chemical_formula_moiety 'C28 H18 N4'
_chemical_formula_sum 'C28 H18 N4'
_chemical_formula_weight 410.46
_space_group_crystal_system orthorhombic
_space_group_IT_number 19
_space_group_name_Hall 'P 2ac 2ab'
_space_group_name_H-M_alt 'P 21 21 21'
_symmetry_space_group_name_Hall 'P 2ac 2ab'
_symmetry_space_group_name_H-M 'P 21 21 21'
_atom_sites_solution_hydrogens mixed
_atom_sites_solution_primary dual
_audit_creation_date 2018-11-15
_audit_creation_method
;
Olex2 1.2
(compiled 2018.05.29 svn.r3508 for OlexSys, GUI svn.r5506)
;
_audit_update_record
;
2019-03-13 deposited with the CCDC.    2019-05-15 downloaded from the CCDC.
;
_cell_angle_alpha 90
_cell_angle_beta 90
_cell_angle_gamma 90
_cell_formula_units_Z 4
_cell_length_a 10.7559(8)
_cell_length_b 13.2279(10)
_cell_length_c 14.0925(11)
_cell_measurement_reflns_used 5913
_cell_measurement_temperature 298(2)
_cell_measurement_theta_max 37.7
_cell_measurement_theta_min 2.0
_cell_volume 2005.1(3)
_computing_molecular_graphics 'Olex2 (Dolomanov et al., 2009)'
_computing_publication_material 'Olex2 (Dolomanov et al., 2009)'
_computing_structure_refinement 'ShelXL (Sheldrick, 2015)'
_computing_structure_solution 'ShelXT (Sheldrick, 2015)'
_diffrn_ambient_temperature 298.45
_diffrn_measured_fraction_theta_full 0.993
_diffrn_measured_fraction_theta_max 0.928
_diffrn_measurement_device_type 'Bruker Smart Apex CCD'
_diffrn_measurement_method 'phi and omega scans'
_diffrn_radiation_type MoK\a
_diffrn_radiation_wavelength 0.71073
_diffrn_reflns_av_R_equivalents 0.0271
_diffrn_reflns_av_unetI/netI 0.0256
_diffrn_reflns_Laue_measured_fraction_full 0.993
_diffrn_reflns_Laue_measured_fraction_max 0.928
_diffrn_reflns_limit_h_max 18
_diffrn_reflns_limit_h_min -15
_diffrn_reflns_limit_k_max 21
_diffrn_reflns_limit_k_min -22
_diffrn_reflns_limit_l_max 22
_diffrn_reflns_limit_l_min -20
_diffrn_reflns_number 56142
_diffrn_reflns_point_group_measured_fraction_full 0.995
_diffrn_reflns_point_group_measured_fraction_max 0.911
_diffrn_reflns_theta_full 25.242
_diffrn_reflns_theta_max 37.735
_diffrn_reflns_theta_min 2.112
_exptl_absorpt_coefficient_mu 0.082
_exptl_crystal_colour colorless
_exptl_crystal_density_diffrn 1.360
_exptl_crystal_description block
_exptl_crystal_F_000 856
_refine_diff_density_max 0.371
_refine_diff_density_min -0.284
_refine_diff_density_rms 0.052
_refine_ls_abs_structure_details
;
 Flack x determined using 3015 quotients [(I+)-(I-)]/[(I+)+(I-)]
 (Parsons, Flack and Wagner, Acta Cryst. B69 (2013) 249-259).
;
_refine_ls_abs_structure_Flack -0.5(6)
_refine_ls_extinction_method none
_refine_ls_goodness_of_fit_ref 1.088
_refine_ls_hydrogen_treatment mixed
_refine_ls_matrix_type full
_refine_ls_number_parameters 353
_refine_ls_number_reflns 9780
_refine_ls_number_restraints 0
_refine_ls_restrained_S_all 1.088
_refine_ls_R_factor_all 0.0792
_refine_ls_R_factor_gt 0.0574
_refine_ls_shift/su_max 0.000
_refine_ls_shift/su_mean 0.000
_refine_ls_structure_factor_coef Fsqd
_refine_ls_weighting_details 'w=1/[\s^2^(Fo^2^)+(0.0717P)^2^+0.3744P] where P=(Fo^2^+2Fc^2^)/3'
_refine_ls_weighting_scheme calc
_refine_ls_wR_factor_gt 0.1354
_refine_ls_wR_factor_ref 0.1535
_reflns_Friedel_coverage 0.781
_reflns_Friedel_fraction_full 0.997
_reflns_Friedel_fraction_max 0.889
_reflns_number_gt 7977
_reflns_number_total 9780
_reflns_threshold_expression 'I > 2\s(I)'
_cod_data_source_file 1902873.cif
_cod_data_source_block 111
_cod_database_code 4515009
_shelx_shelxl_version_number 2014/7
_shelx_space_group_comment
;
The symmetry employed for this shelxl refinement is uniquely defined
by the following loop, which should always be used as a source of
symmetry information in preference to the above space-group names.
They are only intended as comments.
;
_olex2_refinement_description
;
1. Fixed Uiso
 At 1.2 times of:
  All C(H) groups
2.a Aromatic/amide H refined with riding coordinates:
 C19(H19), C25(H25)
;
_olex2_submission_special_instructions 'No special instructions were received'

loop_
_space_group_symop_operation_xyz
'x, y, z'
'-x+1/2, -y, z+1/2'
'-x, y+1/2, -z+1/2'
'x+1/2, -y+1/2, -z'

loop_
_atom_site_label
_atom_site_type_symbol
_atom_site_fract_x
_atom_site_fract_y
_atom_site_fract_z
_atom_site_U_iso_or_equiv
_atom_site_adp_type
_atom_site_occupancy
_atom_site_site_symmetry_order
_atom_site_calc_flag
_atom_site_refinement_flags_posn
N1 N 0.70714(15) 0.62606(13) 0.63838(12) 0.0354(3) Uani 1 1 d .
N3 N 0.81242(13) 0.52410(11) 0.53106(12) 0.0303(3) Uani 1 1 d .
N2 N 0.59672(14) 0.51265(13) 0.53764(12) 0.0350(3) Uani 1 1 d .
N4 N 0.37654(14) 0.63174(11) 0.70204(12) 0.0326(3) Uani 1 1 d .
C1 C 0.70024(15) 0.55577(13) 0.57044(12) 0.0288(3) Uani 1 1 d .
C2 C 0.60037(17) 0.65087(15) 0.68037(14) 0.0346(3) Uani 1 1 d .
C4 C 0.49114(16) 0.53958(15) 0.58066(15) 0.0343(3) Uani 1 1 d .
C3 C 0.48783(15) 0.60754(14) 0.65501(13) 0.0302(3) Uani 1 1 d .
C16 C 0.83567(16) 0.42763(13) 0.49178(12) 0.0298(3) Uani 1 1 d .
C11 C 0.96355(16) 0.41992(13) 0.47252(13) 0.0298(3) Uani 1 1 d .
C10 C 1.02015(15) 0.51475(14) 0.49870(13) 0.0302(3) Uani 1 1 d .
C27 C 0.3812(2) 0.82161(15) 0.68967(15) 0.0384(4) Uani 1 1 d .
C5 C 0.92606(15) 0.57713(13) 0.53600(13) 0.0287(3) Uani 1 1 d .
C15 C 0.75574(19) 0.34662(15) 0.47435(17) 0.0388(4) Uani 1 1 d .
C28 C 0.33211(16) 0.72939(13) 0.71885(13) 0.0304(3) Uani 1 1 d .
C23 C 0.21841(16) 0.72216(15) 0.76834(13) 0.0328(3) Uani 1 1 d .
C9 C 1.14152(17) 0.55048(18) 0.48984(16) 0.0384(4) Uani 1 1 d .
C7 C 1.0743(2) 0.70944(17) 0.55525(16) 0.0391(4) Uani 1 1 d .
C13 C 0.9352(2) 0.24913(16) 0.42157(17) 0.0438(5) Uani 1 1 d .
C6 C 0.95255(18) 0.67568(15) 0.56494(15) 0.0349(3) Uani 1 1 d .
C8 C 1.16765(19) 0.64785(19) 0.51808(17) 0.0425(4) Uani 1 1 d .
C22 C 0.19322(16) 0.61602(16) 0.78235(13) 0.0337(3) Uani 1 1 d .
C17 C 0.29204(16) 0.56252(14) 0.74007(13) 0.0327(3) Uani 1 1 d .
C12 C 1.01349(19) 0.33012(16) 0.43695(15) 0.0378(4) Uani 1 1 d .
C20 C 0.1000(2) 0.4576(2) 0.82433(19) 0.0506(6) Uani 1 1 d .
C18 C 0.2972(2) 0.45740(16) 0.74068(16) 0.0413(4) Uani 1 1 d .
C21 C 0.09640(18) 0.5619(2) 0.82520(17) 0.0449(5) Uani 1 1 d .
C14 C 0.8081(2) 0.25761(16) 0.44001(18) 0.0447(5) Uani 1 1 d .
C19 C 0.1987(2) 0.40590(19) 0.78221(18) 0.0484(5) Uani 1 1 d .
H19 H 0.1985 0.3356 0.7819 0.058 Uiso 1 1 calc R
C25 C 0.2004(2) 0.90256(18) 0.76042(17) 0.0475(5) Uani 1 1 d .
H25 H 0.1567 0.9616 0.7735 0.057 Uiso 1 1 calc R
C24 C 0.1525(2) 0.81058(19) 0.78941(16) 0.0430(5) Uani 1 1 d .
C26 C 0.3135(3) 0.90811(17) 0.71161(17) 0.0461(5) Uani 1 1 d .
H20 H 0.035(3) 0.419(2) 0.854(2) 0.055(9) Uiso 1 1 d .
H6 H 0.889(3) 0.717(2) 0.589(2) 0.044(7) Uiso 1 1 d .
H9 H 1.208(3) 0.503(3) 0.461(2) 0.054(8) Uiso 1 1 d .
H4 H 0.415(3) 0.508(3) 0.559(2) 0.055(8) Uiso 1 1 d .
H18 H 0.364(3) 0.421(2) 0.711(2) 0.046(7) Uiso 1 1 d .
H27 H 0.461(3) 0.829(2) 0.653(2) 0.048(8) Uiso 1 1 d .
H7 H 1.090(3) 0.777(2) 0.574(2) 0.039(7) Uiso 1 1 d .
H15 H 0.675(3) 0.353(2) 0.483(2) 0.044(7) Uiso 1 1 d .
H2 H 0.603(3) 0.702(2) 0.732(2) 0.051(8) Uiso 1 1 d .
H24 H 0.076(3) 0.809(2) 0.823(2) 0.049(8) Uiso 1 1 d .
H14 H 0.753(3) 0.200(3) 0.428(2) 0.054(9) Uiso 1 1 d .
H8 H 1.250(3) 0.675(3) 0.514(2) 0.054(9) Uiso 1 1 d .
H21 H 0.026(3) 0.598(3) 0.853(2) 0.057(9) Uiso 1 1 d .
H26 H 0.341(3) 0.973(2) 0.689(2) 0.042(7) Uiso 1 1 d .
H12 H 1.107(3) 0.326(2) 0.424(2) 0.051(8) Uiso 1 1 d .
H13 H 0.973(3) 0.187(3) 0.395(2) 0.054(9) Uiso 1 1 d .

loop_
_atom_site_aniso_label
_atom_site_aniso_U_11
_atom_site_aniso_U_22
_atom_site_aniso_U_33
_atom_site_aniso_U_23
_atom_site_aniso_U_13
_atom_site_aniso_U_12
N1 0.0269(6) 0.0365(7) 0.0427(8) -0.0094(6) 0.0067(6) -0.0013(6)
N3 0.0241(5) 0.0293(6) 0.0376(7) -0.0045(5) 0.0063(5) 0.0008(5)
N2 0.0258(6) 0.0402(7) 0.0391(8) -0.0098(6) 0.0017(5) 0.0016(6)
N4 0.0266(6) 0.0301(6) 0.0412(8) -0.0018(6) 0.0092(5) 0.0020(5)
C1 0.0242(6) 0.0296(7) 0.0326(7) -0.0008(6) 0.0047(5) 0.0020(5)
C2 0.0287(7) 0.0352(8) 0.0400(9) -0.0096(7) 0.0060(6) 0.0002(6)
C4 0.0242(6) 0.0382(8) 0.0405(9) -0.0064(7) 0.0014(6) 0.0014(6)
C3 0.0246(6) 0.0309(7) 0.0352(8) -0.0004(6) 0.0059(6) 0.0029(5)
C16 0.0293(7) 0.0284(7) 0.0317(7) -0.0024(6) 0.0041(6) 0.0014(5)
C11 0.0283(6) 0.0315(7) 0.0296(7) 0.0000(6) 0.0038(6) 0.0047(6)
C10 0.0245(6) 0.0348(7) 0.0312(7) -0.0005(6) 0.0029(5) 0.0035(6)
C27 0.0440(10) 0.0330(8) 0.0382(9) -0.0002(7) 0.0024(8) 0.0003(7)
C5 0.0248(6) 0.0295(7) 0.0318(7) -0.0014(6) 0.0026(5) 0.0003(5)
C15 0.0355(8) 0.0332(8) 0.0477(10) -0.0082(7) 0.0076(8) -0.0038(7)
C28 0.0286(7) 0.0313(7) 0.0314(7) -0.0020(6) 0.0012(6) 0.0043(6)
C23 0.0260(6) 0.0403(8) 0.0322(7) -0.0052(6) -0.0005(6) 0.0060(6)
C9 0.0257(7) 0.0461(10) 0.0433(10) -0.0017(8) 0.0040(6) 0.0005(7)
C7 0.0360(8) 0.0396(9) 0.0418(10) -0.0032(7) -0.0005(7) -0.0071(7)
C13 0.0500(11) 0.0333(9) 0.0480(11) -0.0083(8) 0.0057(9) 0.0080(8)
C6 0.0311(7) 0.0322(7) 0.0413(9) -0.0044(7) 0.0039(7) -0.0007(6)
C8 0.0293(8) 0.0518(12) 0.0462(10) -0.0027(9) 0.0019(7) -0.0082(8)
C22 0.0235(6) 0.0434(9) 0.0341(8) -0.0013(7) 0.0030(6) 0.0006(6)
C17 0.0271(7) 0.0348(8) 0.0361(8) -0.0002(6) 0.0039(6) -0.0010(6)
C12 0.0369(9) 0.0370(8) 0.0395(9) -0.0038(7) 0.0042(7) 0.0104(7)
C20 0.0368(10) 0.0616(14) 0.0534(13) 0.0076(10) 0.0027(9) -0.0188(10)
C18 0.0418(10) 0.0345(8) 0.0477(11) 0.0012(7) 0.0067(9) -0.0020(8)
C21 0.0256(7) 0.0636(13) 0.0454(11) 0.0021(10) 0.0056(7) -0.0054(8)
C14 0.0497(11) 0.0323(8) 0.0522(11) -0.0103(8) 0.0069(9) -0.0029(8)
C19 0.0505(12) 0.0435(11) 0.0512(12) 0.0050(9) 0.0018(10) -0.0140(9)
C25 0.0537(12) 0.0419(10) 0.0470(11) -0.0125(8) -0.0093(10) 0.0194(10)
C24 0.0357(9) 0.0513(11) 0.0419(10) -0.0126(9) -0.0014(8) 0.0151(8)
C26 0.0614(14) 0.0341(9) 0.0427(10) -0.0029(7) -0.0061(10) 0.0074(9)

loop_
_atom_type_symbol
_atom_type_description
_atom_type_scat_dispersion_real
_atom_type_scat_dispersion_imag
_atom_type_scat_source
C C 0.0033 0.0016 'International Tables Vol C Tables 4.2.6.8 and 6.1.1.4'
H H 0.0000 0.0000 'International Tables Vol C Tables 4.2.6.8 and 6.1.1.4'
N N 0.0061 0.0033 'International Tables Vol C Tables 4.2.6.8 and 6.1.1.4'

loop_
_geom_angle_atom_site_label_1
_geom_angle_atom_site_label_2
_geom_angle_atom_site_label_3
_geom_angle
C2 N1 C1 116.20(16)
C1 N3 C16 125.52(15)
C1 N3 C5 125.54(14)
C5 N3 C16 108.36(14)
C1 N2 C4 116.00(15)
C28 N4 C3 125.58(15)
C17 N4 C3 125.86(15)
C17 N4 C28 108.56(14)
N1 C1 N3 116.53(15)
N2 C1 N1 126.30(15)
N2 C1 N3 117.16(15)
N1 C2 C3 122.42(16)
N1 C2 H2 117.7(19)
C3 C2 H2 119.9(19)
N2 C4 C3 122.68(17)
N2 C4 H4 117.3(19)
C3 C4 H4 120.0(19)
C2 C3 N4 121.87(16)
C4 C3 N4 121.88(16)
C4 C3 C2 116.25(15)
C11 C16 N3 108.32(15)
C15 C16 N3 130.79(16)
C15 C16 C11 120.86(16)
C16 C11 C10 107.48(14)
C12 C11 C16 120.49(17)
C12 C11 C10 132.00(17)
C5 C10 C11 107.57(14)
C9 C10 C11 131.85(17)
C9 C10 C5 120.53(17)
C28 C27 H27 123.9(18)
C26 C27 C28 117.2(2)
C26 C27 H27 118.9(19)
C10 C5 N3 108.23(14)
C6 C5 N3 130.98(16)
C6 C5 C10 120.66(16)
C16 C15 H15 120.8(19)
C14 C15 C16 117.49(19)
C14 C15 H15 121.7(19)
N4 C28 C23 108.52(16)
C27 C28 N4 129.08(16)
C27 C28 C23 122.31(17)
C28 C23 C22 107.22(15)
C24 C23 C28 119.2(2)
C24 C23 C22 133.54(19)
C10 C9 H9 118.3(18)
C8 C9 C10 118.84(18)
C8 C9 H9 122.8(18)
C6 C7 C8 121.81(19)
C6 C7 H7 116.2(18)
C8 C7 H7 122.0(18)
C12 C13 C14 120.39(18)
C12 C13 H13 117.3(19)
C14 C13 H13 122.3(19)
C5 C6 H6 120.1(18)
C7 C6 C5 117.63(18)
C7 C6 H6 122.3(18)
C9 C8 C7 120.53(18)
C9 C8 H8 121(2)
C7 C8 H8 118(2)
C17 C22 C23 106.80(16)
C21 C22 C23 134.10(19)
C21 C22 C17 119.09(19)
N4 C17 C22 108.89(16)
C18 C17 N4 129.15(18)
C18 C17 C22 121.95(18)
C11 C12 H12 119.1(18)
C13 C12 C11 118.82(18)
C13 C12 H12 122.1(18)
C21 C20 C19 121.0(2)
C21 C20 H20 121(2)
C19 C20 H20 118(2)
C17 C18 H18 121.7(18)
C19 C18 C17 117.5(2)
C19 C18 H18 120.7(18)
C22 C21 H21 120(2)
C20 C21 C22 119.1(2)
C20 C21 H21 121(2)
C15 C14 C13 121.9(2)
C15 C14 H14 118.7(19)
C13 C14 H14 119.4(19)
C20 C19 H19 119.4
C18 C19 C20 121.3(2)
C18 C19 H19 119.4
C24 C25 H25 119.5
C24 C25 C26 121.0(2)
C26 C25 H25 119.5
C23 C24 H24 122(2)
C25 C24 C23 119.0(2)
C25 C24 H24 119(2)
C27 C26 C25 121.4(2)
C27 C26 H26 119.7(18)
C25 C26 H26 118.7(18)

loop_
_geom_bond_atom_site_label_1
_geom_bond_atom_site_label_2
_geom_bond_distance
N1 C1 1.337(2)
N1 C2 1.333(2)
N3 C1 1.393(2)
N3 C16 1.413(2)
N3 C5 1.411(2)
N2 C1 1.334(2)
N2 C4 1.336(2)
N4 C3 1.405(2)
N4 C28 1.397(2)
N4 C17 1.397(2)
C2 C3 1.386(3)
C2 H2 1.00(3)
C4 C3 1.381(3)
C4 H4 0.98(3)
C16 C11 1.406(2)
C16 C15 1.396(3)
C11 C10 1.442(3)
C11 C12 1.397(2)
C10 C5 1.408(2)
C10 C9 1.394(2)
C27 C28 1.392(3)
C27 C26 1.391(3)
C27 H27 1.00(3)
C5 C6 1.395(3)
C15 C14 1.392(3)
C15 H15 0.88(3)
C28 C23 1.411(3)
C23 C22 1.444(3)
C23 C24 1.399(3)
C9 C8 1.377(3)
C9 H9 1.03(3)
C7 C6 1.390(3)
C7 C8 1.395(3)
C7 H7 0.95(3)
C13 C12 1.380(3)
C13 C14 1.397(3)
C13 H13 0.99(3)
C6 H6 0.94(3)
C8 H8 0.95(3)
C22 C17 1.409(3)
C22 C21 1.401(3)
C17 C18 1.392(3)
C12 H12 1.02(3)
C20 C21 1.379(4)
C20 C19 1.395(4)
C20 H20 0.96(3)
C18 C19 1.389(3)
C18 H18 0.97(3)
C21 H21 0.97(3)
C14 H14 0.98(3)
C19 H19 0.9300
C25 H25 0.9300
C25 C24 1.383(4)
C25 C26 1.400(4)
C24 H24 0.95(3)
C26 H26 0.96(3)

loop_
_geom_torsion_atom_site_label_1
_geom_torsion_atom_site_label_2
_geom_torsion_atom_site_label_3
_geom_torsion_atom_site_label_4
_geom_torsion
N1 C2 C3 N4 177.74(19)
N1 C2 C3 C4 -2.5(3)
N3 C16 C11 C10 -1.2(2)
N3 C16 C11 C12 177.15(17)
N3 C16 C15 C14 -176.0(2)
N3 C5 C6 C7 -175.4(2)
N2 C4 C3 N4 -177.25(19)
N2 C4 C3 C2 3.0(3)
N4 C28 C23 C22 0.2(2)
N4 C28 C23 C24 -176.98(17)
N4 C17 C18 C19 -178.8(2)
C1 N1 C2 C3 -0.6(3)
C1 N3 C16 C11 -171.41(17)
C1 N3 C16 C15 6.6(3)
C1 N3 C5 C10 172.49(16)
C1 N3 C5 C6 -11.5(3)
C1 N2 C4 C3 -0.3(3)
C2 N1 C1 N3 -175.46(17)
C2 N1 C1 N2 3.8(3)
C4 N2 C1 N1 -3.4(3)
C4 N2 C1 N3 175.90(18)
C3 N4 C28 C27 4.0(3)
C3 N4 C28 C23 -179.62(17)
C3 N4 C17 C22 179.28(18)
C3 N4 C17 C18 0.0(3)
C16 N3 C1 N1 151.39(18)
C16 N3 C1 N2 -28.0(3)
C16 N3 C5 C10 0.8(2)
C16 N3 C5 C6 176.79(19)
C16 C11 C10 C5 1.7(2)
C16 C11 C10 C9 -175.8(2)
C16 C11 C12 C13 -0.3(3)
C16 C15 C14 C13 -1.2(4)
C11 C16 C15 C14 1.8(3)
C11 C10 C5 N3 -1.6(2)
C11 C10 C5 C6 -178.02(17)
C11 C10 C9 C8 177.2(2)
C10 C11 C12 C13 177.6(2)
C10 C5 C6 C7 0.2(3)
C10 C9 C8 C7 0.3(3)
C27 C28 C23 C22 176.90(18)
C27 C28 C23 C24 -0.3(3)
C5 N3 C1 N1 -18.9(3)
C5 N3 C1 N2 161.75(18)
C5 N3 C16 C11 0.3(2)
C5 N3 C16 C15 178.3(2)
C5 C10 C9 C8 -0.1(3)
C15 C16 C11 C10 -179.47(18)
C15 C16 C11 C12 -1.1(3)
C28 N4 C3 C2 51.0(3)
C28 N4 C3 C4 -128.7(2)
C28 N4 C17 C22 -0.5(2)
C28 N4 C17 C18 -179.8(2)
C28 C27 C26 C25 -0.4(3)
C28 C23 C22 C17 -0.5(2)
C28 C23 C22 C21 -179.5(2)
C28 C23 C24 C25 0.5(3)
C23 C22 C17 N4 0.7(2)
C23 C22 C17 C18 179.97(19)
C23 C22 C21 C20 178.5(2)
C9 C10 C5 N3 176.33(17)
C9 C10 C5 C6 -0.1(3)
C6 C7 C8 C9 -0.2(4)
C8 C7 C6 C5 0.0(3)
C22 C23 C24 C25 -175.8(2)
C22 C17 C18 C19 2.0(3)
C17 N4 C3 C2 -128.8(2)
C17 N4 C3 C4 51.5(3)
C17 N4 C28 C27 -176.2(2)
C17 N4 C28 C23 0.2(2)
C17 C22 C21 C20 -0.4(3)
C17 C18 C19 C20 -1.9(4)
C12 C11 C10 C5 -176.4(2)
C12 C11 C10 C9 6.1(4)
C12 C13 C14 C15 -0.2(4)
C21 C22 C17 N4 179.82(18)
C21 C22 C17 C18 -0.9(3)
C21 C20 C19 C18 0.7(4)
C14 C13 C12 C11 0.9(3)
C19 C20 C21 C22 0.5(4)
C24 C23 C22 C17 176.1(2)
C24 C23 C22 C21 -2.9(4)
C24 C25 C26 C27 0.6(4)
C26 C27 C28 N4 176.2(2)
C26 C27 C28 C23 0.2(3)
C26 C25 C24 C23 -0.7(3)
